data_7205320
loop_
_publ_author_name
'Aitipamula, Srinivasulu'
'Chow, Pui Shan'
'Tan, Reginald B. H.'

_publ_section_title
;
 Solvates and polymorphic phase transformations of
 2-chloro-4-nitrobenzoic acid
;
_journal_issue 3
_journal_name_full CrystEngComm
_journal_page_first 1037
_journal_paper_doi 10.1039/c0ce00361a
_journal_volume 13
_journal_year 2011
_chemical_formula_moiety 'C9 H12, 2(C7 H4 Cl N O4)'
_chemical_formula_sum 'C23 H20 Cl2 N2 O8'
_chemical_formula_weight 523.31
_chemical_name_common
;
mesitylene solvate of 2-chloro-4-nitrobenzoic acid
;
_chemical_name_systematic
;
mesitylene solvate of 2-chloro-4-nitrobenzoic acid
;
_space_group_IT_number 15
_symmetry_cell_setting monoclinic
_symmetry_space_group_name_Hall '-C 2yc'
_symmetry_space_group_name_H-M 'C 1 2/c 1'
_atom_sites_solution_hydrogens geom
_atom_sites_solution_primary direct
_atom_sites_solution_secondary difmap
_audit_creation_method SHELXL-97
_cell_angle_alpha 90.00
_cell_angle_beta 110.29(3)
_cell_angle_gamma 90.00
_cell_formula_units_Z 4
_cell_length_a 23.088(5)
_cell_length_b 12.018(2)
_cell_length_c 8.9206(18)
_cell_measurement_reflns_used 3161
_cell_measurement_temperature 110(2)
_cell_measurement_theta_max 31.0496
_cell_measurement_theta_min 1.8808
_cell_volume 2321.6(9)
_computing_cell_refinement 'CrystalClear (Rigaku Inc., 2007)'
_computing_data_collection 'CrystalClear (Rigaku Inc., 2007)'
_computing_data_reduction 'CrystalClear (Rigaku Inc., 2007)'
_computing_structure_refinement 'SHELXL-97 (Sheldrick, 1997)'
_computing_structure_solution 'SHELXS-97 (Sheldrick, 1990)'
_diffrn_ambient_temperature 110(2)
_diffrn_measured_fraction_theta_full 0.995
_diffrn_measured_fraction_theta_max 0.995
_diffrn_measurement_device_type 'Rigaku Saturn 70 CCD area detector'
_diffrn_measurement_method '\w scans'
_diffrn_radiation_monochromator graphite
_diffrn_radiation_source 'fine-focus sealed tube'
_diffrn_radiation_type MoK\a
_diffrn_radiation_wavelength 0.71073
_diffrn_reflns_av_R_equivalents 0.0302
_diffrn_reflns_av_sigmaI/netI 0.0271
_diffrn_reflns_limit_h_max 30
_diffrn_reflns_limit_h_min -29
_diffrn_reflns_limit_k_max 16
_diffrn_reflns_limit_k_min -9
_diffrn_reflns_limit_l_max 9
_diffrn_reflns_limit_l_min -11
_diffrn_reflns_number 9061
_diffrn_reflns_theta_full 28.28
_diffrn_reflns_theta_max 28.28
_diffrn_reflns_theta_min 1.88
_exptl_absorpt_coefficient_mu 0.333
_exptl_absorpt_correction_T_max 0.9505
_exptl_absorpt_correction_T_min 0.8981
_exptl_absorpt_correction_type multi-scan
_exptl_absorpt_process_details 'R. H. Blessing, Acta Cryst. 1995 A51, 33-38'
_exptl_crystal_colour colorless
_exptl_crystal_density_diffrn 1.497
_exptl_crystal_density_method 'not measured'
_exptl_crystal_description needle
_exptl_crystal_F_000 1080
_exptl_crystal_size_max 0.33
_exptl_crystal_size_mid 0.18
_exptl_crystal_size_min 0.15
_refine_diff_density_max 0.416
_refine_diff_density_min -0.363
_refine_diff_density_rms 0.101
_refine_ls_extinction_method none
_refine_ls_goodness_of_fit_ref 1.183
_refine_ls_hydrogen_treatment mixed
_refine_ls_matrix_type full
_refine_ls_number_parameters 166
_refine_ls_number_reflns 2867
_refine_ls_number_restraints 0
_refine_ls_restrained_S_all 1.183
_refine_ls_R_factor_all 0.0594
_refine_ls_R_factor_gt 0.0520
_refine_ls_shift/su_max 0.000
_refine_ls_shift/su_mean 0.000
_refine_ls_structure_factor_coef Fsqd
_refine_ls_weighting_details 'calc w=1/[\s^2^(Fo^2^)+(0.0759P)^2^+1.8088P] where P=(Fo^2^+2Fc^2^)/3'
_refine_ls_weighting_scheme calc
_refine_ls_wR_factor_gt 0.1381
_refine_ls_wR_factor_ref 0.1511
_reflns_number_gt 2640
_reflns_number_total 2867
_reflns_threshold_expression >2sigma(I)
_cod_data_source_file C0CE00361A.TXT
_cod_data_source_block CNBA-Mesitylene
_cod_original_cell_volume 2321.7(8)
_cod_original_sg_symbol_H-M 'C 2/c'
_cod_database_code 7205320

loop_
_symmetry_equiv_pos_as_xyz
'x, y, z'
'-x, y, -z+1/2'
'x+1/2, y+1/2, z'
'-x+1/2, y+1/2, -z+1/2'
'-x, -y, -z'
'x, -y, z-1/2'
'-x+1/2, -y+1/2, -z'
'x+1/2, -y+1/2, z-1/2'

loop_
_atom_site_label
_atom_site_type_symbol
_atom_site_fract_x
_atom_site_fract_y
_atom_site_fract_z
_atom_site_U_iso_or_equiv
_atom_site_adp_type
_atom_site_occupancy
_atom_site_symmetry_multiplicity
_atom_site_calc_flag
_atom_site_refinement_flags
_atom_site_disorder_assembly
_atom_site_disorder_group
Cl1 Cl 0.32865(3) 0.96295(4) 0.20251(6) 0.03534(18) Uani 1 1 d . . .
O2 O 0.28746(7) 0.65136(12) 0.41171(18) 0.0322(3) Uani 1 1 d . . .
O3 O 0.38550(7) 0.60190(12) -0.22015(18) 0.0330(3) Uani 1 1 d . . .
C1 C 0.31053(8) 0.73600(15) 0.2029(2) 0.0237(4) Uani 1 1 d . . .
O1 O 0.26131(7) 0.83053(12) 0.36349(18) 0.0321(3) Uani 1 1 d . . .
N1 N 0.37663(8) 0.69613(14) -0.1812(2) 0.0276(3) Uani 1 1 d . . .
O4 O 0.38363(9) 0.78057(13) -0.2501(2) 0.0426(4) Uani 1 1 d . . .
C2 C 0.32956(9) 0.82840(15) 0.1359(2) 0.0252(4) Uani 1 1 d . . .
C5 C 0.33738(8) 0.61523(15) 0.0186(2) 0.0256(4) Uani 1 1 d . . .
H5 H 0.3405 0.5431 -0.0215 0.031 Uiso 1 1 calc R . .
C7 C 0.28446(8) 0.74505(15) 0.3344(2) 0.0247(4) Uani 1 1 d . . .
C4 C 0.35484(8) 0.70887(15) -0.0447(2) 0.0247(4) Uani 1 1 d . . .
C3 C 0.35213(8) 0.81492(15) 0.0110(2) 0.0256(4) Uani 1 1 d . . .
H3 H 0.3653 0.8772 -0.0345 0.031 Uiso 1 1 calc R . .
C6 C 0.31517(8) 0.63036(15) 0.1429(2) 0.0248(4) Uani 1 1 d . . .
H6 H 0.3028 0.5673 0.1884 0.030 Uiso 1 1 calc R . .
C11 C 0.5000 0.6500(2) 0.2500 0.0309(6) Uani 1 2 d S . .
H11 H 0.5000 0.5710 0.2500 0.037 Uiso 1 2 calc SR . .
C8 C 0.48050(8) 0.70630(18) 0.3606(2) 0.0308(4) Uani 1 1 d . . .
C9 C 0.48074(10) 0.82203(19) 0.3583(3) 0.0364(5) Uani 1 1 d . . .
H9 H 0.4674 0.8616 0.4326 0.044 Uiso 1 1 calc R . .
C12 C 0.45997(10) 0.6448(2) 0.4810(3) 0.0390(5) Uani 1 1 d . . .
H12A H 0.4962 0.6254 0.5740 0.058 Uiso 1 1 calc R . .
H12B H 0.4382 0.5767 0.4322 0.058 Uiso 1 1 calc R . .
H12C H 0.4323 0.6923 0.5148 0.058 Uiso 1 1 calc R . .
C13 C 0.5000 1.0067(3) 0.2500 0.0736(14) Uani 1 2 d S . .
H13A H 0.4678 1.0339 0.2891 0.110 Uiso 0.50 1 calc PR . .
H13B H 0.4918 1.0339 0.1410 0.110 Uiso 0.50 1 calc PR . .
H13C H 0.5404 1.0339 0.3199 0.110 Uiso 0.50 1 calc PR . .
C10 C 0.5000 0.8815(3) 0.2500 0.0421(7) Uani 1 2 d S . .
H1 H 0.2731(15) 0.665(2) 0.489(4) 0.058(9) Uiso 1 1 d . . .

loop_
_atom_site_aniso_label
_atom_site_aniso_U_11
_atom_site_aniso_U_22
_atom_site_aniso_U_33
_atom_site_aniso_U_23
_atom_site_aniso_U_13
_atom_site_aniso_U_12
Cl1 0.0501(3) 0.0216(3) 0.0365(3) -0.00406(17) 0.0178(2) -0.00007(18)
O2 0.0419(8) 0.0276(7) 0.0334(8) 0.0032(6) 0.0212(7) 0.0042(6)
O3 0.0391(8) 0.0290(7) 0.0342(8) -0.0039(6) 0.0170(6) 0.0026(6)
C1 0.0221(8) 0.0259(9) 0.0199(8) 0.0001(6) 0.0032(6) 0.0020(6)
O1 0.0400(8) 0.0293(7) 0.0295(7) 0.0011(5) 0.0151(6) 0.0075(6)
N1 0.0287(8) 0.0270(8) 0.0280(8) -0.0012(6) 0.0108(6) -0.0004(6)
O4 0.0648(11) 0.0306(8) 0.0436(9) 0.0037(7) 0.0331(8) -0.0030(7)
C2 0.0264(8) 0.0223(8) 0.0237(9) -0.0007(6) 0.0046(7) 0.0016(6)
C5 0.0254(8) 0.0226(8) 0.0278(9) -0.0007(7) 0.0079(7) 0.0019(6)
C7 0.0232(8) 0.0269(9) 0.0211(8) -0.0010(7) 0.0041(7) 0.0004(7)
C4 0.0226(8) 0.0271(9) 0.0235(9) -0.0003(7) 0.0070(7) 0.0022(7)
C3 0.0262(8) 0.0239(8) 0.0254(9) 0.0014(7) 0.0072(7) -0.0002(6)
C6 0.0243(8) 0.0231(8) 0.0252(9) 0.0007(7) 0.0063(7) 0.0002(6)
C11 0.0273(12) 0.0328(14) 0.0294(14) 0.000 0.0060(11) 0.000
C8 0.0243(9) 0.0390(11) 0.0258(9) 0.0007(8) 0.0046(7) 0.0010(7)
C9 0.0354(11) 0.0400(12) 0.0305(11) -0.0029(8) 0.0072(9) 0.0046(8)
C12 0.0330(10) 0.0517(13) 0.0323(11) 0.0027(9) 0.0114(9) -0.0003(9)
C13 0.125(4) 0.0339(19) 0.064(3) 0.000 0.036(3) 0.000
C10 0.0487(18) 0.0373(16) 0.0336(16) 0.000 0.0059(14) 0.000

loop_
_atom_type_symbol
_atom_type_description
_atom_type_scat_dispersion_real
_atom_type_scat_dispersion_imag
_atom_type_scat_source
C C 0.0033 0.0016 'International Tables Vol C Tables 4.2.6.8 and 6.1.1.4'
H H 0.0000 0.0000 'International Tables Vol C Tables 4.2.6.8 and 6.1.1.4'
N N 0.0061 0.0033 'International Tables Vol C Tables 4.2.6.8 and 6.1.1.4'
O O 0.0106 0.0060 'International Tables Vol C Tables 4.2.6.8 and 6.1.1.4'
Cl Cl 0.1484 0.1585 'International Tables Vol C Tables 4.2.6.8 and 6.1.1.4'

loop_
_geom_angle_atom_site_label_1
_geom_angle_atom_site_label_2
_geom_angle_atom_site_label_3
_geom_angle
_geom_angle_site_symmetry_1
_geom_angle_site_symmetry_3
_geom_angle_publ_flag
C7 O2 H1 106(2) . . ?
C6 C1 C2 118.63(17) . . ?
C6 C1 C7 118.16(16) . . ?
C2 C1 C7 123.20(16) . . ?
O3 N1 O4 124.05(17) . . ?
O3 N1 C4 117.95(16) . . ?
O4 N1 C4 117.99(16) . . ?
C3 C2 C1 120.56(17) . . ?
C3 C2 Cl1 115.92(14) . . ?
C1 C2 Cl1 123.50(15) . . ?
C4 C5 C6 117.53(17) . . ?
C4 C5 H5 121.2 . . ?
C6 C5 H5 121.2 . . ?
O1 C7 O2 123.75(18) . . ?
O1 C7 C1 123.38(17) . . ?
O2 C7 C1 112.84(15) . . ?
C3 C4 C5 123.39(18) . . ?
C3 C4 N1 117.66(16) . . ?
C5 C4 N1 118.95(16) . . ?
C4 C3 C2 118.20(17) . . ?
C4 C3 H3 120.9 . . ?
C2 C3 H3 120.9 . . ?
C5 C6 C1 121.68(17) . . ?
C5 C6 H6 119.2 . . ?
C1 C6 H6 119.2 . . ?
C8 C11 C8 121.9(3) 2_655 . ?
C8 C11 H11 119.0 2_655 . ?
C8 C11 H11 119.0 . . ?
C9 C8 C11 118.1(2) . . ?
C9 C8 C12 120.3(2) . . ?
C11 C8 C12 121.6(2) . . ?
C8 C9 C10 121.8(2) . . ?
C8 C9 H9 119.1 . . ?
C10 C9 H9 119.1 . . ?
C8 C12 H12A 109.5 . . ?
C8 C12 H12B 109.5 . . ?
H12A C12 H12B 109.5 . . ?
C8 C12 H12C 109.5 . . ?
H12A C12 H12C 109.5 . . ?
H12B C12 H12C 109.5 . . ?
C10 C13 H13A 109.5 . . ?
C10 C13 H13B 109.5 . . ?
H13A C13 H13B 109.5 . . ?
C10 C13 H13C 109.5 . . ?
H13A C13 H13C 109.5 . . ?
H13B C13 H13C 109.5 . . ?
C9 C10 C9 118.3(3) . 2_655 ?
C9 C10 C13 120.86(15) . . ?
C9 C10 C13 120.86(15) 2_655 . ?

loop_
_geom_bond_atom_site_label_1
_geom_bond_atom_site_label_2
_geom_bond_distance
_geom_bond_site_symmetry_2
_geom_bond_publ_flag
Cl1 C2 1.7256(19) . ?
O2 C7 1.310(2) . ?
O2 H1 0.88(3) . ?
O3 N1 1.223(2) . ?
C1 C6 1.397(3) . ?
C1 C2 1.402(3) . ?
C1 C7 1.496(3) . ?
O1 C7 1.227(2) . ?
N1 O4 1.226(2) . ?
N1 C4 1.477(2) . ?
C2 C3 1.393(3) . ?
C5 C4 1.381(3) . ?
C5 C6 1.385(3) . ?
C5 H5 0.9500 . ?
C4 C3 1.377(3) . ?
C3 H3 0.9500 . ?
C6 H6 0.9500 . ?
C11 C8 1.394(3) 2_655 ?
C11 C8 1.394(3) . ?
C11 H11 0.9500 . ?
C8 C9 1.391(3) . ?
C8 C12 1.509(3) . ?
C9 C10 1.392(3) . ?
C9 H9 0.9500 . ?
C12 H12A 0.9800 . ?
C12 H12B 0.9800 . ?
C12 H12C 0.9800 . ?
C13 C10 1.506(5) . ?
C13 H13A 0.9800 . ?
C13 H13B 0.9800 . ?
C13 H13C 0.9800 . ?
C10 C9 1.392(3) 2_655 ?
